data_4305138
loop_
_publ_author_name
'Yunjun Wu'
'Shaowu Wang'
'Xiancui Zhu'
'Gaosheng Yang'
'Yun Wei'
'Lijun Zhang'
'Hai-bin Song'

_publ_section_title
;
Synthesis, Characterization, and Catalytic Activity of Rare Earth Metal
Amides Supported by a Diamido Ligand with a CH2SiMe2 Link
;
_journal_name_full 'Inorganic Chemistry'
_journal_page_first 5503
_journal_page_last 5511
_journal_paper_doi 10.1021/ic800496d
_journal_volume 47
_journal_year 2008
_chemical_formula_sum 'C24 H21 N3 O3'
_chemical_formula_weight 399.44
_chemical_name_systematic
; 
 ? 
;
_space_group_IT_number 7
_symmetry_cell_setting monoclinic
_symmetry_space_group_name_Hall 'P -2yac'
_symmetry_space_group_name_H-M 'P 1 n 1'
_atom_sites_solution_hydrogens geom
_atom_sites_solution_primary direct
_atom_sites_solution_secondary difmap
_audit_creation_method SHELXL-97
_cell_angle_alpha 90.00
_cell_angle_beta 90.0100(10)
_cell_angle_gamma 90.00
_cell_formula_units_Z 2
_cell_length_a 11.4057(9)
_cell_length_b 4.5668(4)
_cell_length_c 18.9688(14)
_cell_measurement_temperature 293(2)
_cell_volume 988.04(14)
_computing_structure_refinement 'SHELXL-97 (Sheldrick, 1997)'
_computing_structure_solution 'SHELXS-97 (Sheldrick, 1990)'
_diffrn_ambient_temperature 293(2)
_diffrn_measured_fraction_theta_full 0.994
_diffrn_measured_fraction_theta_max 0.994
_diffrn_radiation_monochromator graphite
_diffrn_radiation_source 'fine-focus sealed tube'
_diffrn_radiation_type MoK\a
_diffrn_radiation_wavelength 0.71073
_diffrn_reflns_av_R_equivalents 0.0199
_diffrn_reflns_av_sigmaI/netI 0.0229
_diffrn_reflns_limit_h_max 14
_diffrn_reflns_limit_h_min -14
_diffrn_reflns_limit_k_max 5
_diffrn_reflns_limit_k_min -5
_diffrn_reflns_limit_l_max 22
_diffrn_reflns_limit_l_min -24
_diffrn_reflns_number 8049
_diffrn_reflns_theta_full 27.55
_diffrn_reflns_theta_max 27.55
_diffrn_reflns_theta_min 2.08
_exptl_absorpt_coefficient_mu 0.090
_exptl_crystal_density_diffrn 1.343
_exptl_crystal_density_method 'not measured'
_exptl_crystal_F_000 420
_refine_diff_density_max 0.121
_refine_diff_density_min -0.101
_refine_diff_density_rms 0.023
_refine_ls_abs_structure_details 'Flack H D (1983), Acta Cryst. A39, 876-881'
_refine_ls_abs_structure_Flack 1.2(8)
_refine_ls_extinction_coef 0.032(2)
_refine_ls_extinction_expression Fc^*^=kFc[1+0.001xFc^2^\l^3^/sin(2\q)]^-1/4^
_refine_ls_extinction_method SHELXL
_refine_ls_goodness_of_fit_ref 1.043
_refine_ls_hydrogen_treatment mixed
_refine_ls_matrix_type full
_refine_ls_number_parameters 272
_refine_ls_number_reflns 4114
_refine_ls_number_restraints 2
_refine_ls_restrained_S_all 1.043
_refine_ls_R_factor_all 0.0310
_refine_ls_R_factor_gt 0.0287
_refine_ls_shift/su_max 0.004
_refine_ls_shift/su_mean 0.001
_refine_ls_structure_factor_coef Fsqd
_refine_ls_weighting_details 'calc w=1/[\s^2^(Fo^2^)+(0.0425P)^2^+0.0688P] where P=(Fo^2^+2Fc^2^)/3'
_refine_ls_weighting_scheme calc
_refine_ls_wR_factor_gt 0.0778
_refine_ls_wR_factor_ref 0.0797
_reflns_number_gt 3861
_reflns_number_total 4114
_reflns_threshold_expression >2sigma(I)
_cod_data_source_file ic800496d-file002_7.cif
_cod_data_source_block 070830a_0m
_cod_database_code 4305138

loop_
_symmetry_equiv_pos_as_xyz
'x, y, z'
'x+1/2, -y, z+1/2'

loop_
_atom_site_label
_atom_site_type_symbol
_atom_site_fract_x
_atom_site_fract_y
_atom_site_fract_z
_atom_site_U_iso_or_equiv
_atom_site_adp_type
_atom_site_occupancy
_atom_site_symmetry_multiplicity
_atom_site_calc_flag
_atom_site_refinement_flags
_atom_site_disorder_assembly
_atom_site_disorder_group
N1 N 0.16918(9) 0.2849(2) 0.32383(6) 0.0408(2) Uani 1 1 d . . .
N3 N 0.03520(8) 0.5758(2) 0.26210(5) 0.0396(2) Uani 1 1 d . . .
N2 N 0.03512(8) 0.5759(2) 0.38558(5) 0.0395(2) Uani 1 1 d . . .
O3 O 0.16597(9) 0.2910(3) 0.20430(5) 0.0605(3) Uani 1 1 d . . .
O1 O 0.16596(9) 0.2908(3) 0.44333(5) 0.0604(3) Uani 1 1 d . . .
O2 O -0.09101(10) 0.8621(2) 0.32391(7) 0.0644(3) Uani 1 1 d . . .
C2 C -0.01285(11) 0.6843(3) 0.32390(7) 0.0408(3) Uani 1 1 d . . .
C18 C -0.00996(12) 0.6834(3) 0.45401(7) 0.0460(3) Uani 1 1 d . . .
H18A H -0.0521 0.8652 0.4464 0.055 Uiso 1 1 calc R . .
H18B H 0.0558 0.7251 0.4849 0.055 Uiso 1 1 calc R . .
C11 C -0.01022(12) 0.6833(3) 0.19376(7) 0.0460(3) Uani 1 1 d . . .
H11A H 0.0554 0.7258 0.1629 0.055 Uiso 1 1 calc R . .
H11B H -0.0525 0.8646 0.2015 0.055 Uiso 1 1 calc R . .
C3 C 0.12597(10) 0.3768(3) 0.25945(7) 0.0411(3) Uani 1 1 d . . .
C1 C 0.12592(10) 0.3769(3) 0.38832(7) 0.0410(3) Uani 1 1 d . . .
C5 C 0.38433(10) 0.3078(3) 0.32385(8) 0.0438(3) Uani 1 1 d . . .
C6 C 0.43275(12) 0.4035(4) 0.38686(9) 0.0546(3) Uani 1 1 d . . .
H6 H 0.4013 0.3408 0.4295 0.066 Uiso 1 1 calc R . .
C8 C 0.57564(13) 0.6843(4) 0.32381(11) 0.0648(4) Uani 1 1 d . . .
H8 H 0.6402 0.8087 0.3238 0.078 Uiso 1 1 calc R . .
C9 C 0.52776(13) 0.5918(4) 0.26136(10) 0.0629(4) Uani 1 1 d . . .
H9 H 0.5595 0.6562 0.2189 0.075 Uiso 1 1 calc R . .
C4 C 0.27904(12) 0.1100(3) 0.32375(9) 0.0486(3) Uani 1 1 d . . .
H4A H 0.2810 -0.0143 0.2823 0.058 Uiso 1 1 calc R . .
H4B H 0.2810 -0.0149 0.3651 0.058 Uiso 1 1 calc R . .
C7 C 0.52765(13) 0.5918(4) 0.38637(10) 0.0632(4) Uani 1 1 d . . .
H7 H 0.5593 0.6565 0.4288 0.076 Uiso 1 1 calc R . .
C12 C -0.09002(11) 0.4688(3) 0.15778(7) 0.0431(3) Uani 1 1 d . . .
C19 C -0.09017(11) 0.4681(3) 0.48991(7) 0.0432(3) Uani 1 1 d . . .
C17 C -0.19165(13) 0.3715(3) 0.18997(8) 0.0546(3) Uani 1 1 d . . .
H17 H -0.2099 0.4346 0.2353 0.066 Uiso 1 1 calc R . .
C24 C -0.19146(13) 0.3713(3) 0.45778(8) 0.0543(3) Uani 1 1 d . . .
H24 H -0.2096 0.4342 0.4124 0.065 Uiso 1 1 calc R . .
C15 C -0.24074(19) 0.0861(4) 0.08878(11) 0.0727(5) Uani 1 1 d . . .
H15 H -0.2913 -0.0417 0.0657 0.087 Uiso 1 1 calc R . .
C22 C -0.24094(18) 0.0862(4) 0.55902(10) 0.0721(5) Uani 1 1 d . . .
H22 H -0.2915 -0.0415 0.5821 0.087 Uiso 1 1 calc R . .
C23 C -0.26637(15) 0.1817(4) 0.49241(11) 0.0678(4) Uani 1 1 d . . .
H23 H -0.3346 0.1185 0.4702 0.081 Uiso 1 1 calc R . .
C16 C -0.26628(16) 0.1814(4) 0.15542(11) 0.0678(4) Uani 1 1 d . . .
H16 H -0.3344 0.1178 0.1776 0.081 Uiso 1 1 calc R . .
C13 C -0.06513(17) 0.3706(4) 0.09070(8) 0.0606(4) Uani 1 1 d . . .
H13 H 0.0029 0.4330 0.0683 0.073 Uiso 1 1 calc R . .
C20 C -0.06525(16) 0.3706(3) 0.55718(8) 0.0602(4) Uani 1 1 d . . .
H20 H 0.0027 0.4335 0.5797 0.072 Uiso 1 1 calc R . .
C14 C -0.1404(2) 0.1801(4) 0.05637(10) 0.0774(5) Uani 1 1 d . . .
H14 H -0.1227 0.1157 0.0111 0.093 Uiso 1 1 calc R . .
C21 C -0.1405(2) 0.1802(4) 0.59139(10) 0.0776(5) Uani 1 1 d . . .
H21 H -0.1227 0.1157 0.6366 0.093 Uiso 1 1 calc R . .
C10 C 0.43271(12) 0.4037(3) 0.26081(8) 0.0539(3) Uani 1 1 d . . .
H10 H 0.4012 0.3414 0.2182 0.065 Uiso 1 1 calc R . .

loop_
_atom_site_aniso_label
_atom_site_aniso_U_11
_atom_site_aniso_U_22
_atom_site_aniso_U_33
_atom_site_aniso_U_23
_atom_site_aniso_U_13
_atom_site_aniso_U_12
N1 0.0358(5) 0.0397(5) 0.0469(5) 0.0002(4) -0.0004(4) 0.0034(4)
N3 0.0403(5) 0.0409(5) 0.0375(6) 0.0018(4) -0.0029(4) -0.0001(4)
N2 0.0404(5) 0.0410(5) 0.0372(5) -0.0014(4) 0.0023(4) -0.0001(4)
O3 0.0543(6) 0.0801(8) 0.0470(6) -0.0140(5) 0.0024(4) 0.0112(5)
O1 0.0536(6) 0.0795(8) 0.0479(6) 0.0143(5) -0.0022(4) 0.0108(5)
O2 0.0674(6) 0.0663(6) 0.0595(6) 0.0000(5) -0.0004(5) 0.0308(6)
C2 0.0425(6) 0.0371(6) 0.0428(6) 0.0001(5) -0.0004(5) 0.0012(5)
C18 0.0529(7) 0.0438(7) 0.0413(7) -0.0072(5) 0.0032(5) -0.0021(5)
C11 0.0527(7) 0.0440(7) 0.0412(7) 0.0072(5) -0.0031(5) -0.0022(5)
C3 0.0367(6) 0.0409(6) 0.0457(7) -0.0045(5) -0.0008(5) -0.0036(5)
C1 0.0370(6) 0.0407(6) 0.0454(7) 0.0043(5) -0.0002(5) -0.0040(5)
C5 0.0357(6) 0.0389(6) 0.0569(7) -0.0003(5) -0.0001(5) 0.0101(5)
C6 0.0462(7) 0.0622(9) 0.0555(8) 0.0054(7) -0.0018(6) 0.0035(6)
C8 0.0417(7) 0.0643(9) 0.0885(12) 0.0007(9) -0.0003(7) -0.0035(7)
C9 0.0490(8) 0.0711(10) 0.0685(11) 0.0059(8) 0.0093(7) -0.0019(7)
C4 0.0421(6) 0.0375(5) 0.0661(8) -0.0003(6) 0.0000(5) 0.0067(5)
C7 0.0496(8) 0.0713(10) 0.0687(11) -0.0059(8) -0.0096(7) -0.0021(7)
C12 0.0488(6) 0.0397(6) 0.0408(7) 0.0057(5) -0.0060(5) 0.0054(5)
C19 0.0494(6) 0.0404(6) 0.0398(6) -0.0054(5) 0.0058(5) 0.0057(5)
C17 0.0515(7) 0.0573(8) 0.0550(8) -0.0042(6) 0.0006(6) -0.0009(6)
C24 0.0519(7) 0.0570(8) 0.0539(8) 0.0043(6) 0.0003(6) -0.0005(6)
C15 0.0864(12) 0.0549(9) 0.0768(12) -0.0023(8) -0.0339(10) -0.0051(9)
C22 0.0857(12) 0.0560(9) 0.0747(12) 0.0027(8) 0.0335(10) -0.0048(9)
C23 0.0545(8) 0.0642(10) 0.0848(12) 0.0001(9) 0.0087(8) -0.0070(7)
C16 0.0543(8) 0.0637(10) 0.0854(12) -0.0006(9) -0.0090(8) -0.0072(7)
C13 0.0797(10) 0.0601(9) 0.0420(7) 0.0023(6) 0.0020(7) -0.0010(8)
C20 0.0784(10) 0.0605(9) 0.0415(7) -0.0025(6) -0.0021(7) -0.0007(8)
C14 0.1172(16) 0.0674(11) 0.0476(9) -0.0106(8) -0.0130(9) -0.0004(11)
C21 0.1170(17) 0.0678(11) 0.0480(9) 0.0109(8) 0.0132(9) -0.0019(11)
C10 0.0460(7) 0.0609(9) 0.0549(8) -0.0056(6) 0.0015(6) 0.0032(6)

loop_
_atom_type_symbol
_atom_type_description
_atom_type_scat_dispersion_real
_atom_type_scat_dispersion_imag
_atom_type_scat_source
C C 0.0033 0.0016 'International Tables Vol C Tables 4.2.6.8 and 6.1.1.4'
H H 0.0000 0.0000 'International Tables Vol C Tables 4.2.6.8 and 6.1.1.4'
N N 0.0061 0.0033 'International Tables Vol C Tables 4.2.6.8 and 6.1.1.4'
O O 0.0106 0.0060 'International Tables Vol C Tables 4.2.6.8 and 6.1.1.4'

loop_
_geom_angle_atom_site_label_1
_geom_angle_atom_site_label_2
_geom_angle_atom_site_label_3
_geom_angle
_geom_angle_site_symmetry_1
_geom_angle_site_symmetry_3
_geom_angle_publ_flag
C3 N1 C1 124.16(10) . . ?
C3 N1 C4 117.57(11) . . ?
C1 N1 C4 117.69(11) . . ?
C3 N3 C2 124.32(11) . . ?
C3 N3 C11 116.71(10) . . ?
C2 N3 C11 118.95(11) . . ?
C1 N2 C2 124.39(10) . . ?
C1 N2 C18 116.54(10) . . ?
C2 N2 C18 119.05(11) . . ?
O2 C2 N2 122.23(13) . . ?
O2 C2 N3 122.24(13) . . ?
N2 C2 N3 115.54(11) . . ?
N2 C18 C19 113.01(10) . . ?
N3 C11 C12 113.20(10) . . ?
O3 C3 N3 121.99(12) . . ?
O3 C3 N1 122.18(12) . . ?
N3 C3 N1 115.82(10) . . ?
O1 C1 N2 122.16(12) . . ?
O1 C1 N1 122.07(12) . . ?
N2 C1 N1 115.76(11) . . ?
C6 C5 C10 119.00(13) . . ?
C6 C5 C4 120.55(13) . . ?
C10 C5 C4 120.42(14) . . ?
C7 C6 C5 120.11(15) . . ?
C9 C8 C7 119.55(15) . . ?
C8 C9 C10 120.65(16) . . ?
N1 C4 C5 110.54(9) . . ?
C8 C7 C6 120.61(17) . . ?
C13 C12 C17 118.39(14) . . ?
C13 C12 C11 120.46(13) . . ?
C17 C12 C11 121.13(12) . . ?
C24 C19 C20 118.51(13) . . ?
C24 C19 C18 121.23(12) . . ?
C20 C19 C18 120.23(13) . . ?
C16 C17 C12 120.59(15) . . ?
C19 C24 C23 120.57(15) . . ?
C14 C15 C16 119.57(17) . . ?
C23 C22 C21 119.45(16) . . ?
C22 C23 C24 120.50(17) . . ?
C15 C16 C17 120.46(17) . . ?
C12 C13 C14 120.70(16) . . ?
C19 C20 C21 120.57(17) . . ?
C15 C14 C13 120.28(17) . . ?
C22 C21 C20 120.39(17) . . ?
C9 C10 C5 120.08(15) . . ?

loop_
_geom_bond_atom_site_label_1
_geom_bond_atom_site_label_2
_geom_bond_distance
_geom_bond_site_symmetry_2
_geom_bond_publ_flag
N1 C3 1.3821(17) . ?
N1 C1 1.3844(17) . ?
N1 C4 1.4859(16) . ?
N3 C3 1.3785(16) . ?
N3 C2 1.3858(17) . ?
N3 C11 1.4797(17) . ?
N2 C1 1.3786(16) . ?
N2 C2 1.3832(17) . ?
N2 C18 1.4802(16) . ?
O3 C3 1.2067(16) . ?
O1 C1 1.2051(16) . ?
O2 C2 1.2058(16) . ?
C18 C19 1.5060(19) . ?
C11 C12 1.5011(19) . ?
C5 C6 1.387(2) . ?
C5 C10 1.388(2) . ?
C5 C4 1.5028(18) . ?
C6 C7 1.383(2) . ?
C8 C9 1.371(3) . ?
C8 C7 1.374(3) . ?
C9 C10 1.383(2) . ?
C12 C13 1.379(2) . ?
C12 C17 1.384(2) . ?
C19 C24 1.379(2) . ?
C19 C20 1.381(2) . ?
C17 C16 1.381(2) . ?
C24 C23 1.383(2) . ?
C15 C14 1.368(3) . ?
C15 C16 1.368(3) . ?
C22 C23 1.368(3) . ?
C22 C21 1.369(3) . ?
C13 C14 1.385(3) . ?
C20 C21 1.383(3) . ?

loop_
_cod_related_entry_id
_cod_related_entry_database
_cod_related_entry_code
1 ChemSpider 11312
